data_7124483
loop_
_publ_author_name
'Pahl, J\"urgen'
'Brand, Steffen'
'Elsen, Holger'
'Harder, Sjoerd'

_publ_section_title
;
 Highly Lewis acidic cationic alkaline earth metal complexes.
;
_journal_issue 63
_journal_name_full 'Chemical communications (Cambridge, England)'
_journal_page_first 8685
_journal_page_last 8688
_journal_paper_doi 10.1039/c8cc04083d
_journal_volume 54
_journal_year 2018
_chemical_formula_moiety 'C64 H96 Mg2 N4'
_chemical_formula_sum 'C64 H96 Mg2 N4'
_chemical_formula_weight 970.06
_chemical_properties_physical Air-sensitive,Moisture-sensitive
_space_group_crystal_system triclinic
_space_group_IT_number 2
_space_group_name_Hall '-P 1'
_space_group_name_H-M_alt 'P -1'
_symmetry_space_group_name_Hall '-P 1'
_symmetry_space_group_name_H-M 'P -1'
_atom_sites_solution_hydrogens mixed
_atom_sites_solution_primary dual
_audit_creation_date 2017-08-21
_audit_creation_method
;
Olex2 1.2
(compiled 2017.08.10 svn.r3458 for OlexSys, GUI svn.r5381)
;
_audit_update_record
;
2018-02-06 deposited with the CCDC.
2018-06-12 downloaded from the CCDC.
;
_cell_angle_alpha 76.087(6)
_cell_angle_beta 74.884(5)
_cell_angle_gamma 67.493(6)
_cell_formula_units_Z 1
_cell_length_a 11.6151(6)
_cell_length_b 12.8269(9)
_cell_length_c 13.1163(9)
_cell_measurement_reflns_used 5119
_cell_measurement_temperature 104(7)
_cell_measurement_theta_max 73.2860
_cell_measurement_theta_min 3.5210
_cell_volume 1721.0(2)
_computing_cell_refinement 'CrysAlisPro 1.171.38.46 (Rigaku OD, 2015)'
_computing_data_collection 'CrysAlisPro 1.171.38.46 (Rigaku OD, 2015)'
_computing_data_reduction 'CrysAlisPro 1.171.38.46 (Rigaku OD, 2015)'
_computing_molecular_graphics 'Olex2 (Dolomanov et al., 2009)'
_computing_publication_material 'Olex2 (Dolomanov et al., 2009)'
_computing_structure_refinement 'ShelXL (Sheldrick, 2015)'
_computing_structure_solution 'ShelXT (Sheldrick, 2015)'
_diffrn_ambient_environment N~2~
_diffrn_ambient_temperature 104(7)
_diffrn_detector 'CCD plate'
_diffrn_detector_area_resol_mean 5.2903
_diffrn_detector_type AtlasS2
_diffrn_measured_fraction_theta_full 0.987
_diffrn_measured_fraction_theta_max 0.949
_diffrn_measurement_details
;
List of Runs (angles in degrees, time in seconds):

  # Type    Start    End  Width  t~exp~   \w     \q     \k     \f   Frames
#--------------------------------------------------------------------------
  1  \w    -26.00  68.00   1.00    1.00    --   41.69 -77.00 120.00   94
  2  \w     46.00 109.00   1.00    6.00    --  106.00 -45.00 120.00   63
  3  \w    135.00 172.00   1.00    6.00    --  106.00  45.00  30.00   37
  4  \w     86.00 113.00   1.00    6.00    --  106.00  45.00  30.00   27
  5  \w     35.00 130.00   1.00    6.00    --  106.00 -30.00   0.00   95
  6  \w     44.00 102.00   1.00    6.00    --  106.00 -94.00 -90.00   58
  7  \w     43.00 121.00   1.00    6.00    --  106.00-125.00  30.00   78
  8  \w     41.00 109.00   1.00    6.00    --  106.00 -94.00 150.00   68
  9  \w     25.00 109.00   1.00    6.00    --  106.00 -94.00  60.00   84
 10  \w     31.00 124.00   1.00    6.00    --  106.00 -30.00-150.00   93
 11  \w     89.00 178.00   1.00    6.00    --  106.00  30.00-180.00   89
 12  \w    -68.00  23.00   1.00    1.00    --  -41.69  57.00  30.00   91
 13  \w   -112.00 -20.00   1.00    1.00    --  -41.69 -57.00-120.00   92
;
_diffrn_measurement_device 'four-circle diffractometer'
_diffrn_measurement_device_type 'SuperNova, Dual, Cu at zero, AtlasS2'
_diffrn_measurement_method '\w scans'
_diffrn_orient_matrix_type 'CrysAlisPro convention (1999,Acta A55,543-557)'
_diffrn_orient_matrix_UB_11 0.0772160000
_diffrn_orient_matrix_UB_12 0.0496589000
_diffrn_orient_matrix_UB_13 -0.1008525000
_diffrn_orient_matrix_UB_21 -0.0027384000
_diffrn_orient_matrix_UB_22 -0.0866431000
_diffrn_orient_matrix_UB_23 -0.0620250000
_diffrn_orient_matrix_UB_31 -0.1240937000
_diffrn_orient_matrix_UB_32 0.0857875000
_diffrn_orient_matrix_UB_33 -0.0340762000
_diffrn_radiation_monochromator mirror
_diffrn_radiation_probe x-ray
_diffrn_radiation_type CuK\a
_diffrn_radiation_wavelength 1.54184
_diffrn_reflns_av_R_equivalents 0.0339
_diffrn_reflns_av_unetI/netI 0.0535
_diffrn_reflns_Laue_measured_fraction_full 0.987
_diffrn_reflns_Laue_measured_fraction_max 0.949
_diffrn_reflns_limit_h_max 13
_diffrn_reflns_limit_h_min -14
_diffrn_reflns_limit_k_max 15
_diffrn_reflns_limit_k_min -14
_diffrn_reflns_limit_l_max 15
_diffrn_reflns_limit_l_min -16
_diffrn_reflns_number 10517
_diffrn_reflns_point_group_measured_fraction_full 0.987
_diffrn_reflns_point_group_measured_fraction_max 0.949
_diffrn_reflns_theta_full 67.684
_diffrn_reflns_theta_max 73.717
_diffrn_reflns_theta_min 3.535
_diffrn_source 'micro-focus sealed X-ray tube'
_diffrn_source_type 'SuperNova (Cu) X-ray Source'
_exptl_absorpt_coefficient_mu 0.565
_exptl_absorpt_correction_T_max 1.000
_exptl_absorpt_correction_T_min 0.915
_exptl_absorpt_correction_type gaussian
_exptl_absorpt_process_details
;
CrysAlisPro 1.171.38.46 (Rigaku Oxford Diffraction, 2015)
Numerical absorption correction based on gaussian integration over
			a multifaceted crystal model
Empirical absorption correction using spherical harmonics,
 implemented in SCALE3 ABSPACK scaling algorithm.
;
_exptl_crystal_colour 'clear colourless'
_exptl_crystal_colour_lustre clear
_exptl_crystal_colour_primary colourless
_exptl_crystal_density_diffrn 0.936
_exptl_crystal_description needle
_exptl_crystal_F_000 532
_exptl_crystal_size_max 0.226
_exptl_crystal_size_mid 0.144
_exptl_crystal_size_min 0.112
_refine_diff_density_max 0.376
_refine_diff_density_min -0.404
_refine_diff_density_rms 0.048
_refine_ls_extinction_method none
_refine_ls_goodness_of_fit_ref 1.037
_refine_ls_hydrogen_treatment mixed
_refine_ls_matrix_type full
_refine_ls_number_parameters 335
_refine_ls_number_reflns 6601
_refine_ls_number_restraints 0
_refine_ls_restrained_S_all 1.037
_refine_ls_R_factor_all 0.0598
_refine_ls_R_factor_gt 0.0511
_refine_ls_shift/su_max 0.001
_refine_ls_shift/su_mean 0.000
_refine_ls_structure_factor_coef Fsqd
_refine_ls_weighting_details 'w=1/[\s^2^(Fo^2^)+(0.0850P)^2^+0.1160P] where P=(Fo^2^+2Fc^2^)/3'
_refine_ls_weighting_scheme calc
_refine_ls_wR_factor_gt 0.1388
_refine_ls_wR_factor_ref 0.1459
_reflns_Friedel_coverage 0.000
_reflns_number_gt 5466
_reflns_number_total 6601
_reflns_threshold_expression 'I > 2\s(I)'
_cod_data_source_file c8cc04083d2.cif
_cod_data_source_block hasj160804a
_cod_database_code 7124483
_shelx_shelxl_version_number 2014/7
_chemical_oxdiff_formula 'C H N Mg O'
_shelx_space_group_comment
;
The symmetry employed for this shelxl refinement is uniquely defined
by the following loop, which should always be used as a source of
symmetry information in preference to the above space-group names.
They are only intended as comments.
;
_reflns_odcompleteness_completeness 98.86
_reflns_odcompleteness_iscentric 1
_reflns_odcompleteness_theta 66.97
_olex2_refinement_description
;
1. Fixed Uiso
 At 1.2 times of:
  All C(H) groups, All C(H,H) groups
 At 1.5 times of:
  All C(H,H,H) groups
2.a Ternary CH refined with riding coordinates:
 C24(H24), C15(H15), C12(H12), C27(H27)
2.b Secondary CH2 refined with riding coordinates:
 C31(H31A,H31B)
2.c Aromatic/amide H refined with riding coordinates:
 C3(H3), C10(H10), C8(H8), C20(H20), C9(H9), C21(H21), C22(H22)
2.d Idealised Me refined as rotating group:
 C1(H1A,H1B,H1C), C5(H5A,H5B,H5C), C26(H26A,H26B,H26C), C25(H25A,H25B,H25C),
 C13(H13A,H13B,H13C), C28(H28A,H28B,H28C), C32(H32A,H32B,H32C), C16(H16A,H16B,
 H16C), C14(H14A,H14B,H14C), C29(H29A,H29B,H29C), C17(H17A,H17B,H17C)
;
_olex2_date_sample_data_collection 2016-08-04
_olex2_submission_special_instructions 'No special instructions were received'
_oxdiff_exptl_absorpt_empirical_details
;
Empirical correction (ABSPACK) includes:
- Absorption correction using spherical harmonics
- Frame scaling
;
_oxdiff_exptl_absorpt_empirical_full_max 1.346
_oxdiff_exptl_absorpt_empirical_full_min 0.748

loop_
_space_group_symop_operation_xyz
'x, y, z'
'-x, -y, -z'

loop_
_atom_site_label
_atom_site_type_symbol
_atom_site_fract_x
_atom_site_fract_y
_atom_site_fract_z
_atom_site_U_iso_or_equiv
_atom_site_adp_type
_atom_site_occupancy
_atom_site_site_symmetry_order
_atom_site_calc_flag
_atom_site_refinement_flags_posn
Mg1 Mg 0.48018(4) 0.51231(4) 0.60821(3) 0.02140(13) Uani 1 1 d .
N1 N 0.56096(12) 0.40969(10) 0.74023(9) 0.0229(2) Uani 1 1 d .
N2 N 0.35998(12) 0.64246(10) 0.69673(10) 0.0254(3) Uani 1 1 d .
C30 C 0.40041(15) 0.41567(14) 0.53873(11) 0.0272(3) Uani 1 1 d .
C6 C 0.68562(14) 0.32223(12) 0.73510(11) 0.0248(3) Uani 1 1 d .
C18 C 0.31107(15) 0.76293(12) 0.65408(11) 0.0279(3) Uani 1 1 d .
C11 C 0.79057(15) 0.35548(13) 0.72570(11) 0.0285(3) Uani 1 1 d .
C2 C 0.49373(15) 0.42231(12) 0.83836(11) 0.0272(3) Uani 1 1 d .
C4 C 0.32320(15) 0.61579(13) 0.80179(12) 0.0285(3) Uani 1 1 d .
C7 C 0.69995(15) 0.20658(13) 0.74450(11) 0.0285(3) Uani 1 1 d .
C3 C 0.37776(16) 0.51065(13) 0.86299(11) 0.0308(3) Uani 1 1 d .
H3 H 0.3301 0.4969 0.9304 0.037 Uiso 1 1 calc R
C19 C 0.19047(16) 0.81143(14) 0.62599(12) 0.0321(3) Uani 1 1 d .
C23 C 0.38344(18) 0.83096(13) 0.64732(13) 0.0334(4) Uani 1 1 d .
C10 C 0.90900(16) 0.27040(15) 0.73085(13) 0.0353(4) Uani 1 1 d .
H10 H 0.9789 0.2910 0.7265 0.042 Uiso 1 1 calc R
C8 C 0.82138(17) 0.12487(14) 0.74742(13) 0.0351(4) Uani 1 1 d .
H8 H 0.8329 0.0480 0.7529 0.042 Uiso 1 1 calc R
C20 C 0.14659(17) 0.92896(15) 0.58831(13) 0.0376(4) Uani 1 1 d .
H20 H 0.0673 0.9623 0.5688 0.045 Uiso 1 1 calc R
C24 C 0.10692(16) 0.74156(14) 0.63699(12) 0.0341(4) Uani 1 1 d .
H24 H 0.1385 0.6705 0.6857 0.041 Uiso 1 1 calc R
C15 C 0.77654(16) 0.48009(14) 0.71546(12) 0.0312(3) Uani 1 1 d .
H15 H 0.6990 0.5255 0.6869 0.037 Uiso 1 1 calc R
C9 C 0.92411(17) 0.15628(15) 0.74232(14) 0.0389(4) Uani 1 1 d .
H9 H 1.0034 0.1007 0.7466 0.047 Uiso 1 1 calc R
C21 C 0.21776(19) 0.99616(14) 0.57945(13) 0.0384(4) Uani 1 1 d .
H21 H 0.1871 1.0739 0.5534 0.046 Uiso 1 1 calc R
C12 C 0.59033(17) 0.16614(13) 0.75268(13) 0.0328(3) Uani 1 1 d .
H12 H 0.5119 0.2325 0.7562 0.039 Uiso 1 1 calc R
C31 C 0.29783(16) 0.41102(15) 0.64104(13) 0.0344(3) Uani 1 1 d .
H31A H 0.3344 0.4022 0.7025 0.041 Uiso 1 1 calc R
H31B H 0.2287 0.4837 0.6381 0.041 Uiso 1 1 calc R
C1 C 0.54079(18) 0.34173(14) 0.93631(12) 0.0370(4) Uani 1 1 d .
H1A H 0.4957 0.2886 0.9615 0.055 Uiso 1 1 calc GR
H1B H 0.5265 0.3851 0.9916 0.055 Uiso 1 1 calc GR
H1C H 0.6299 0.3006 0.9177 0.055 Uiso 1 1 calc GR
C22 C 0.33508(19) 0.94794(14) 0.60931(13) 0.0370(4) Uani 1 1 d .
H22 H 0.3825 0.9939 0.6041 0.044 Uiso 1 1 calc R
C5 C 0.21755(18) 0.70380(14) 0.86479(12) 0.0376(4) Uani 1 1 d .
H5A H 0.2387 0.7716 0.8534 0.056 Uiso 1 1 calc GR
H5B H 0.2079 0.6729 0.9396 0.056 Uiso 1 1 calc GR
H5C H 0.1395 0.7223 0.8411 0.056 Uiso 1 1 calc GR
C26 C -0.03308(17) 0.80081(16) 0.68336(15) 0.0419(4) Uani 1 1 d .
H26A H -0.0392 0.8276 0.7476 0.063 Uiso 1 1 calc GR
H26B H -0.0775 0.7475 0.6995 0.063 Uiso 1 1 calc GR
H26C H -0.0701 0.8644 0.6320 0.063 Uiso 1 1 calc GR
C27 C 0.5081(2) 0.78362(14) 0.68671(17) 0.0452(5) Uani 1 1 d .
H27 H 0.5342 0.7000 0.6995 0.054 Uiso 1 1 calc R
C25 C 0.1183(2) 0.70963(17) 0.52907(14) 0.0437(4) Uani 1 1 d .
H25A H 0.0906 0.7779 0.4789 0.066 Uiso 1 1 calc GR
H25B H 0.0663 0.6642 0.5372 0.066 Uiso 1 1 calc GR
H25C H 0.2052 0.6667 0.5033 0.066 Uiso 1 1 calc GR
C13 C 0.60759(19) 0.11529(16) 0.65340(15) 0.0407(4) Uani 1 1 d .
H13A H 0.6204 0.1692 0.5905 0.061 Uiso 1 1 calc GR
H13B H 0.5332 0.0984 0.6555 0.061 Uiso 1 1 calc GR
H13C H 0.6800 0.0463 0.6518 0.061 Uiso 1 1 calc GR
C28 C 0.6136(2) 0.81740(16) 0.60617(19) 0.0480(5) Uani 1 1 d .
H28A H 0.6230 0.7944 0.5391 0.072 Uiso 1 1 calc GR
H28B H 0.6917 0.7803 0.6324 0.072 Uiso 1 1 calc GR
H28C H 0.5926 0.8988 0.5962 0.072 Uiso 1 1 calc GR
C32 C 0.24364(18) 0.31680(17) 0.65849(18) 0.0471(5) Uani 1 1 d .
H32A H 0.2050 0.3255 0.5992 0.071 Uiso 1 1 calc GR
H32B H 0.1811 0.3210 0.7232 0.071 Uiso 1 1 calc GR
H32C H 0.3105 0.2440 0.6642 0.071 Uiso 1 1 calc GR
C16 C 0.88377(19) 0.51150(18) 0.6370(2) 0.0527(5) Uani 1 1 d .
H16A H 0.9602 0.4758 0.6658 0.079 Uiso 1 1 calc GR
H16B H 0.8628 0.5930 0.6245 0.079 Uiso 1 1 calc GR
H16C H 0.8963 0.4857 0.5707 0.079 Uiso 1 1 calc GR
C14 C 0.5755(2) 0.07731(19) 0.85229(16) 0.0511(5) Uani 1 1 d .
H14A H 0.6491 0.0094 0.8479 0.077 Uiso 1 1 calc GR
H14B H 0.5015 0.0590 0.8563 0.077 Uiso 1 1 calc GR
H14C H 0.5666 0.1079 0.9150 0.077 Uiso 1 1 calc GR
C29 C 0.4894(3) 0.8234(2) 0.79368(18) 0.0677(7) Uani 1 1 d .
H29A H 0.4586 0.9054 0.7839 0.101 Uiso 1 1 calc GR
H29B H 0.5689 0.7945 0.8175 0.101 Uiso 1 1 calc GR
H29C H 0.4290 0.7951 0.8462 0.101 Uiso 1 1 calc GR
C17 C 0.7565(4) 0.5136(2) 0.82402(18) 0.0780(10) Uani 1 1 d .
H17A H 0.6861 0.4948 0.8708 0.117 Uiso 1 1 calc GR
H17B H 0.7390 0.5944 0.8157 0.117 Uiso 1 1 calc GR
H17C H 0.8317 0.4730 0.8541 0.117 Uiso 1 1 calc GR
H30A H 0.358(2) 0.4281(19) 0.4810(19) 0.042(6) Uiso 1 1 d .
H30B H 0.459(3) 0.343(2) 0.534(2) 0.052(7) Uiso 1 1 d .

loop_
_atom_site_aniso_label
_atom_site_aniso_U_11
_atom_site_aniso_U_22
_atom_site_aniso_U_33
_atom_site_aniso_U_23
_atom_site_aniso_U_13
_atom_site_aniso_U_12
Mg1 0.0268(2) 0.0204(2) 0.0162(2) -0.00301(16) -0.00856(17) -0.00418(18)
N1 0.0281(6) 0.0196(5) 0.0195(5) -0.0038(4) -0.0106(4) -0.0021(5)
N2 0.0325(6) 0.0198(6) 0.0209(6) -0.0039(4) -0.0111(5) -0.0014(5)
C30 0.0297(7) 0.0328(8) 0.0200(6) -0.0061(5) -0.0071(5) -0.0087(6)
C6 0.0311(7) 0.0237(7) 0.0171(6) -0.0026(5) -0.0112(5) -0.0028(6)
C18 0.0389(8) 0.0211(7) 0.0195(6) -0.0047(5) -0.0107(6) -0.0014(6)
C11 0.0339(8) 0.0296(7) 0.0213(6) -0.0036(5) -0.0128(6) -0.0053(6)
C2 0.0365(8) 0.0230(7) 0.0195(6) -0.0029(5) -0.0118(6) -0.0034(6)
C4 0.0335(8) 0.0262(7) 0.0217(7) -0.0075(5) -0.0086(6) -0.0012(6)
C7 0.0356(8) 0.0240(7) 0.0220(6) -0.0033(5) -0.0098(6) -0.0033(6)
C3 0.0388(8) 0.0288(7) 0.0163(6) -0.0035(5) -0.0061(6) -0.0019(6)
C19 0.0371(8) 0.0288(7) 0.0223(7) -0.0055(6) -0.0085(6) 0.0004(6)
C23 0.0512(10) 0.0218(7) 0.0277(7) -0.0040(6) -0.0188(7) -0.0055(7)
C10 0.0323(8) 0.0404(9) 0.0309(8) -0.0031(6) -0.0138(6) -0.0063(7)
C8 0.0417(9) 0.0239(7) 0.0315(8) -0.0038(6) -0.0136(7) 0.0015(6)
C20 0.0400(9) 0.0316(8) 0.0296(8) -0.0009(6) -0.0120(7) 0.0017(7)
C24 0.0352(8) 0.0330(8) 0.0244(7) -0.0026(6) -0.0095(6) 0.0002(7)
C15 0.0374(8) 0.0325(8) 0.0266(7) -0.0038(6) -0.0135(6) -0.0106(6)
C9 0.0356(8) 0.0352(8) 0.0355(8) -0.0038(7) -0.0165(7) 0.0047(7)
C21 0.0521(10) 0.0230(7) 0.0298(8) -0.0010(6) -0.0124(7) -0.0004(7)
C12 0.0404(9) 0.0229(7) 0.0331(8) -0.0044(6) -0.0092(6) -0.0069(6)
C31 0.0356(8) 0.0389(8) 0.0270(7) -0.0033(6) -0.0097(6) -0.0095(7)
C1 0.0499(10) 0.0295(8) 0.0203(7) -0.0028(6) -0.0132(6) 0.0021(7)
C22 0.0565(11) 0.0234(7) 0.0311(8) -0.0019(6) -0.0192(7) -0.0080(7)
C5 0.0457(9) 0.0304(8) 0.0233(7) -0.0074(6) -0.0079(7) 0.0042(7)
C26 0.0353(9) 0.0399(9) 0.0392(9) -0.0058(7) -0.0098(7) 0.0012(7)
C27 0.0642(12) 0.0232(7) 0.0599(12) 0.0061(7) -0.0418(10) -0.0154(8)
C25 0.0527(11) 0.0457(10) 0.0303(8) -0.0071(7) -0.0083(7) -0.0132(8)
C13 0.0503(10) 0.0363(9) 0.0378(9) -0.0083(7) -0.0168(8) -0.0101(8)
C28 0.0489(11) 0.0353(9) 0.0670(13) -0.0126(8) -0.0311(10) -0.0064(8)
C32 0.0361(9) 0.0445(10) 0.0540(11) 0.0045(8) -0.0067(8) -0.0151(8)
C16 0.0374(10) 0.0392(10) 0.0748(14) -0.0035(9) -0.0046(9) -0.0130(8)
C14 0.0730(14) 0.0487(11) 0.0371(10) 0.0022(8) -0.0117(9) -0.0311(10)
C29 0.108(2) 0.0788(16) 0.0420(11) 0.0190(11) -0.0446(13) -0.0576(16)
C17 0.166(3) 0.0556(13) 0.0355(11) -0.0048(9) -0.0345(14) -0.0549(17)

loop_
_atom_type_symbol
_atom_type_description
_atom_type_scat_dispersion_real
_atom_type_scat_dispersion_imag
_atom_type_scat_source
C C 0.0181 0.0091 'International Tables Vol C Tables 4.2.6.8 and 6.1.1.4'
H H 0.0000 0.0000 'International Tables Vol C Tables 4.2.6.8 and 6.1.1.4'
Mg Mg 0.1719 0.1771 'International Tables Vol C Tables 4.2.6.8 and 6.1.1.4'
N N 0.0311 0.0180 'International Tables Vol C Tables 4.2.6.8 and 6.1.1.4'

loop_
_exptl_crystal_face_index_h
_exptl_crystal_face_index_k
_exptl_crystal_face_index_l
_exptl_crystal_face_perp_dist
4 -5 0 0.0609
6 6 -1 0.0505
-4 5 0 0.0609
-3 2 7 0.0817
4 8 4 0.0957
6 1 6 0.1034
1 4 -6 0.0840
-1 -8 1 0.0597
7 0 0 0.0601
-7 0 0 0.0514
-1 -4 6 0.0761
-5 -3 5 0.0567
1 0 8 0.0922
-3 1 -8 0.0887
2 -1 -7 0.1011
-7 0 -3 0.0646
-7 -5 0 0.0683
-4 -8 -1 0.0677
0 6 -3 0.0774
7 3 3 0.0759
-1 -6 -6 0.0921
-6 -1 -6 0.0805

loop_
_geom_angle_atom_site_label_1
_geom_angle_atom_site_label_2
_geom_angle_atom_site_label_3
_geom_angle
_geom_angle_site_symmetry_1
_geom_angle_site_symmetry_3
N1 Mg1 C30 110.54(5) . .
N1 Mg1 C30 120.94(6) . 2_666
N2 Mg1 N1 92.77(5) . .
N2 Mg1 C30 120.87(6) . .
N2 Mg1 C30 109.95(6) . 2_666
C30 Mg1 C30 102.91(5) . 2_666
C6 N1 Mg1 125.70(9) . .
C2 N1 Mg1 119.01(10) . .
C2 N1 C6 115.28(11) . .
C18 N2 Mg1 125.73(9) . .
C4 N2 Mg1 119.19(10) . .
C4 N2 C18 115.08(12) . .
Mg1 C30 Mg1 77.09(5) . 2_666
Mg1 C30 H30A 138.3(14) . .
Mg1 C30 H30A 74.8(14) 2_666 .
Mg1 C30 H30B 108.2(16) . .
Mg1 C30 H30B 89.8(16) 2_666 .
C31 C30 Mg1 91.86(9) . .
C31 C30 Mg1 160.29(12) . 2_666
C31 C30 H30A 104.9(14) . .
C31 C30 H30B 109.3(16) . .
H30A C30 H30B 102(2) . .
C11 C6 N1 118.29(13) . .
C7 C6 N1 120.60(14) . .
C7 C6 C11 121.04(14) . .
C19 C18 N2 120.61(15) . .
C23 C18 N2 118.48(14) . .
C23 C18 C19 120.81(14) . .
C6 C11 C15 121.62(13) . .
C10 C11 C6 118.42(15) . .
C10 C11 C15 119.89(15) . .
N1 C2 C3 124.96(13) . .
N1 C2 C1 121.39(13) . .
C3 C2 C1 113.61(13) . .
N2 C4 C3 124.66(13) . .
N2 C4 C5 120.33(13) . .
C3 C4 C5 114.98(13) . .
C6 C7 C12 123.22(14) . .
C8 C7 C6 118.11(16) . .
C8 C7 C12 118.66(15) . .
C2 C3 H3 115.0 . .
C4 C3 C2 130.04(14) . .
C4 C3 H3 115.0 . .
C18 C19 C24 122.34(14) . .
C20 C19 C18 118.05(17) . .
C20 C19 C24 119.60(15) . .
C18 C23 C27 122.17(14) . .
C22 C23 C18 118.80(16) . .
C22 C23 C27 118.89(16) . .
C11 C10 H10 119.4 . .
C9 C10 C11 121.18(16) . .
C9 C10 H10 119.4 . .
C7 C8 H8 119.4 . .
C9 C8 C7 121.28(16) . .
C9 C8 H8 119.4 . .
C19 C20 H20 119.2 . .
C21 C20 C19 121.63(17) . .
C21 C20 H20 119.2 . .
C19 C24 H24 107.6 . .
C19 C24 C26 113.87(15) . .
C19 C24 C25 110.12(14) . .
C26 C24 H24 107.6 . .
C25 C24 H24 107.6 . .
C25 C24 C26 109.76(15) . .
C11 C15 H15 106.6 . .
C11 C15 C17 111.50(14) . .
C16 C15 C11 113.25(15) . .
C16 C15 H15 106.6 . .
C16 C15 C17 111.87(19) . .
C17 C15 H15 106.6 . .
C10 C9 H9 120.0 . .
C8 C9 C10 119.90(15) . .
C8 C9 H9 120.0 . .
C20 C21 H21 120.1 . .
C20 C21 C22 119.80(15) . .
C22 C21 H21 120.1 . .
C7 C12 H12 108.2 . .
C7 C12 C13 110.29(14) . .
C7 C12 C14 112.97(15) . .
C13 C12 H12 108.2 . .
C13 C12 C14 108.89(15) . .
C14 C12 H12 108.2 . .
C30 C31 H31A 108.4 . .
C30 C31 H31B 108.4 . .
H31A C31 H31B 107.5 . .
C32 C31 C30 115.53(15) . .
C32 C31 H31A 108.4 . .
C32 C31 H31B 108.4 . .
C2 C1 H1A 109.5 . .
C2 C1 H1B 109.5 . .
C2 C1 H1C 109.5 . .
H1A C1 H1B 109.5 . .
H1A C1 H1C 109.5 . .
H1B C1 H1C 109.5 . .
C23 C22 H22 119.6 . .
C21 C22 C23 120.88(18) . .
C21 C22 H22 119.6 . .
C4 C5 H5A 109.5 . .
C4 C5 H5B 109.5 . .
C4 C5 H5C 109.5 . .
H5A C5 H5B 109.5 . .
H5A C5 H5C 109.5 . .
H5B C5 H5C 109.5 . .
C24 C26 H26A 109.5 . .
C24 C26 H26B 109.5 . .
C24 C26 H26C 109.5 . .
H26A C26 H26B 109.5 . .
H26A C26 H26C 109.5 . .
H26B C26 H26C 109.5 . .
C23 C27 H27 108.0 . .
C23 C27 C28 112.83(16) . .
C23 C27 C29 109.8(2) . .
C28 C27 H27 108.0 . .
C28 C27 C29 109.90(17) . .
C29 C27 H27 108.0 . .
C24 C25 H25A 109.5 . .
C24 C25 H25B 109.5 . .
C24 C25 H25C 109.5 . .
H25A C25 H25B 109.5 . .
H25A C25 H25C 109.5 . .
H25B C25 H25C 109.5 . .
C12 C13 H13A 109.5 . .
C12 C13 H13B 109.5 . .
C12 C13 H13C 109.5 . .
H13A C13 H13B 109.5 . .
H13A C13 H13C 109.5 . .
H13B C13 H13C 109.5 . .
C27 C28 H28A 109.5 . .
C27 C28 H28B 109.5 . .
C27 C28 H28C 109.5 . .
H28A C28 H28B 109.5 . .
H28A C28 H28C 109.5 . .
H28B C28 H28C 109.5 . .
C31 C32 H32A 109.5 . .
C31 C32 H32B 109.5 . .
C31 C32 H32C 109.5 . .
H32A C32 H32B 109.5 . .
H32A C32 H32C 109.5 . .
H32B C32 H32C 109.5 . .
C15 C16 H16A 109.5 . .
C15 C16 H16B 109.5 . .
C15 C16 H16C 109.5 . .
H16A C16 H16B 109.5 . .
H16A C16 H16C 109.5 . .
H16B C16 H16C 109.5 . .
C12 C14 H14A 109.5 . .
C12 C14 H14B 109.5 . .
C12 C14 H14C 109.5 . .
H14A C14 H14B 109.5 . .
H14A C14 H14C 109.5 . .
H14B C14 H14C 109.5 . .
C27 C29 H29A 109.5 . .
C27 C29 H29B 109.5 . .
C27 C29 H29C 109.5 . .
H29A C29 H29B 109.5 . .
H29A C29 H29C 109.5 . .
H29B C29 H29C 109.5 . .
C15 C17 H17A 109.5 . .
C15 C17 H17B 109.5 . .
C15 C17 H17C 109.5 . .
H17A C17 H17B 109.5 . .
H17A C17 H17C 109.5 . .
H17B C17 H17C 109.5 . .

loop_
_geom_bond_atom_site_label_1
_geom_bond_atom_site_label_2
_geom_bond_distance
_geom_bond_site_symmetry_2
Mg1 N1 2.1017(12) .
Mg1 N2 2.0944(12) .
Mg1 C30 2.2558(16) .
Mg1 C30 2.2853(16) 2_666
N1 C6 1.4496(19) .
N1 C2 1.3311(19) .
N2 C18 1.4496(18) .
N2 C4 1.333(2) .
C30 Mg1 2.2854(16) 2_666
C30 C31 1.551(2) .
C30 H30A 0.95(2) .
C30 H30B 0.92(3) .
C6 C11 1.406(2) .
C6 C7 1.406(2) .
C18 C19 1.406(2) .
C18 C23 1.400(2) .
C11 C10 1.397(2) .
C11 C15 1.519(2) .
C2 C3 1.408(2) .
C2 C1 1.521(2) .
C4 C3 1.398(2) .
C4 C5 1.524(2) .
C7 C8 1.402(2) .
C7 C12 1.520(2) .
C3 H3 0.9300 .
C19 C20 1.401(2) .
C19 C24 1.515(3) .
C23 C22 1.399(2) .
C23 C27 1.516(3) .
C10 H10 0.9300 .
C10 C9 1.381(3) .
C8 H8 0.9300 .
C8 C9 1.380(3) .
C20 H20 0.9300 .
C20 C21 1.374(3) .
C24 H24 0.9800 .
C24 C26 1.534(2) .
C24 C25 1.526(2) .
C15 H15 0.9800 .
C15 C16 1.513(3) .
C15 C17 1.520(2) .
C9 H9 0.9300 .
C21 H21 0.9300 .
C21 C22 1.382(3) .
C12 H12 0.9800 .
C12 C13 1.528(2) .
C12 C14 1.534(2) .
C31 H31A 0.9700 .
C31 H31B 0.9700 .
C31 C32 1.511(3) .
C1 H1A 0.9600 .
C1 H1B 0.9600 .
C1 H1C 0.9600 .
C22 H22 0.9300 .
C5 H5A 0.9600 .
C5 H5B 0.9600 .
C5 H5C 0.9600 .
C26 H26A 0.9600 .
C26 H26B 0.9600 .
C26 H26C 0.9600 .
C27 H27 0.9800 .
C27 C28 1.522(3) .
C27 C29 1.542(3) .
C25 H25A 0.9600 .
C25 H25B 0.9600 .
C25 H25C 0.9600 .
C13 H13A 0.9600 .
C13 H13B 0.9600 .
C13 H13C 0.9600 .
C28 H28A 0.9600 .
C28 H28B 0.9600 .
C28 H28C 0.9600 .
C32 H32A 0.9600 .
C32 H32B 0.9600 .
C32 H32C 0.9600 .
C16 H16A 0.9600 .
C16 H16B 0.9600 .
C16 H16C 0.9600 .
C14 H14A 0.9600 .
C14 H14B 0.9600 .
C14 H14C 0.9600 .
C29 H29A 0.9600 .
C29 H29B 0.9600 .
C29 H29C 0.9600 .
C17 H17A 0.9600 .
C17 H17B 0.9600 .
C17 H17C 0.9600 .

loop_
_exptl_oxdiff_crystal_face_indexfrac_h
_exptl_oxdiff_crystal_face_indexfrac_k
_exptl_oxdiff_crystal_face_indexfrac_l
_exptl_oxdiff_crystal_face_x
_exptl_oxdiff_crystal_face_y
_exptl_oxdiff_crystal_face_z
4.0025 -4.9976 0.0005 0.0608 0.4220 -0.9254
5.9938 5.9958 -1.0075 0.8622 -0.4734 -0.1951
-4.0025 4.9976 -0.0005 -0.0608 -0.4220 0.9254
-2.9951 2.0020 6.9999 -0.8378 -0.5994 0.3049
3.9969 7.9968 3.9920 0.3031 -0.9514 0.0540
6.0027 1.0014 5.9947 -0.0914 -0.4750 -0.8633
0.9923 3.9953 -6.0024 0.8804 0.0234 0.4241
-0.9936 -7.9951 1.0054 -0.5751 0.6331 -0.5968
6.9984 -0.0006 -0.0046 0.5408 -0.0188 -0.8684
-6.9984 0.0006 0.0046 -0.5408 0.0188 0.8684
-0.9923 -3.9953 6.0024 -0.8804 -0.0234 -0.4241
-4.9929 -2.9959 5.0045 -1.0390 -0.0372 0.1920
1.0061 0.0031 7.9984 -0.7288 -0.4991 -0.3971
-3.0063 0.9965 -7.9977 0.6239 0.4180 0.7311
1.9947 -1.0024 -6.9998 0.8102 0.5156 -0.0950
-7.0008 -0.0006 -2.9951 -0.2385 0.2050 0.9708
-6.9951 -4.9967 0.0076 -0.7890 0.4516 0.4391
-3.9945 -7.9956 -0.9924 -0.6054 0.7653 -0.1564
-0.0064 5.9955 -3.0033 0.6001 -0.3332 0.6175
6.9988 2.9990 2.9932 0.3875 -0.4647 -0.7132
-1.0005 -5.9990 -5.9949 0.2294 0.8943 -0.1862
-6.0027 -1.0014 -5.9947 0.0914 0.4750 0.8633

loop_
_smtbx_masks_void_nr
_smtbx_masks_void_average_x
_smtbx_masks_void_average_y
_smtbx_masks_void_average_z
_smtbx_masks_void_volume
_smtbx_masks_void_count_electrons
1 0.000 -0.844 0.000 408.5 84.2
